data_1508250
loop_
_publ_author_name
'Arnold, Polly L.'
'Mansell, Stephen M.'
'Maron, Laurent'
'McKay, David'

_publ_section_title
;
 Spontaneous reduction and C-H borylation of arenes mediated by
 uranium(III) disproportionation.
;
_journal_issue 8
_journal_name_full 'Nature chemistry'
_journal_page_first 668
_journal_page_last 674
_journal_paper_doi 10.1038/nchem.1392
_journal_volume 4
_journal_year 2012
_chemical_formula_moiety 'C52 H71 Cr O7 U'
_chemical_formula_sum 'C52 H71 Cr O7 U'
_chemical_formula_weight 1098.12
_chemical_name_systematic
; 
 ? 
;
_space_group_IT_number 19
_symmetry_cell_setting orthorhombic
_symmetry_space_group_name_Hall 'P 2ac 2ab'
_symmetry_space_group_name_H-M 'P 21 21 21'
_atom_sites_solution_hydrogens geom
_atom_sites_solution_primary direct
_atom_sites_solution_secondary difmap
_audit_creation_method SHELXL-97
_cell_angle_alpha 90.00
_cell_angle_beta 90.00
_cell_angle_gamma 90.00
_cell_formula_units_Z 4
_cell_length_a 11.8917(3)
_cell_length_b 15.9353(5)
_cell_length_c 26.8697(6)
_cell_measurement_reflns_used 22780
_cell_measurement_temperature 170(2)
_cell_measurement_theta_max 27.4238
_cell_measurement_theta_min 3.0272
_cell_volume 5091.7(2)
_computing_cell_refinement
;
CrysAlisPro, Agilent Technologies,
Version 1.171.34.49 (release 20-01-2011 CrysAlis171 .NET)
(compiled Jan 20 2011,15:58:25)
;
_computing_data_collection
;
CrysAlisPro, Agilent Technologies,
Version 1.171.34.49 (release 20-01-2011 CrysAlis171 .NET)
(compiled Jan 20 2011,15:58:25)
;
_computing_data_reduction
;
CrysAlisPro, Agilent Technologies,
Version 1.171.34.49 (release 20-01-2011 CrysAlis171 .NET)
(compiled Jan 20 2011,15:58:25)
;
_computing_structure_refinement 'SHELXL-97 (Sheldrick, 2008)'
_computing_structure_solution 'SHELXS-97 (Sheldrick, 2008)'
_diffrn_ambient_temperature 170(2)
_diffrn_detector_area_resol_mean 16.1042
_diffrn_measured_fraction_theta_full 0.997
_diffrn_measured_fraction_theta_max 0.997
_diffrn_measurement_device_type 'Xcalibur, Eos'
_diffrn_measurement_method '\w scans'
_diffrn_radiation_monochromator graphite
_diffrn_radiation_source 'Enhance (Mo) X-ray Source'
_diffrn_radiation_type MoK\a
_diffrn_radiation_wavelength 0.71073
_diffrn_reflns_av_R_equivalents 0.0596
_diffrn_reflns_av_sigmaI/netI 0.0398
_diffrn_reflns_limit_h_max 15
_diffrn_reflns_limit_h_min -15
_diffrn_reflns_limit_k_max 20
_diffrn_reflns_limit_k_min -20
_diffrn_reflns_limit_l_max 34
_diffrn_reflns_limit_l_min -34
_diffrn_reflns_number 85964
_diffrn_reflns_theta_full 27.50
_diffrn_reflns_theta_max 27.50
_diffrn_reflns_theta_min 3.03
_exptl_absorpt_coefficient_mu 3.437
_exptl_absorpt_correction_T_max 1.00000
_exptl_absorpt_correction_T_min 0.71783
_exptl_absorpt_correction_type multi-scan
_exptl_absorpt_process_details
;
CrysAlisPro, Agilent Technologies,
Version 1.171.34.49 (release 20-01-2011 CrysAlis171 .NET)
(compiled Jan 20 2011,15:58:25)
Empirical absorption correction using spherical harmonics,
 implemented in SCALE3 ABSPACK scaling algorithm.
;
_exptl_crystal_colour Black
_exptl_crystal_density_diffrn 1.432
_exptl_crystal_density_method 'not measured'
_exptl_crystal_description Block
_exptl_crystal_F_000 2220
_exptl_crystal_size_max 0.3447
_exptl_crystal_size_mid 0.0911
_exptl_crystal_size_min 0.0787
_refine_diff_density_max 0.782
_refine_diff_density_min -0.749
_refine_diff_density_rms 0.077
_refine_ls_abs_structure_details 'Flack H D (1983), Acta Cryst. A39, 876-881'
_refine_ls_abs_structure_Flack -0.010(3)
_refine_ls_extinction_method none
_refine_ls_goodness_of_fit_ref 1.041
_refine_ls_hydrogen_treatment constr
_refine_ls_matrix_type full
_refine_ls_number_parameters 569
_refine_ls_number_reflns 11678
_refine_ls_number_restraints 0
_refine_ls_restrained_S_all 1.041
_refine_ls_R_factor_all 0.0333
_refine_ls_R_factor_gt 0.0279
_refine_ls_shift/su_max 0.004
_refine_ls_shift/su_mean 0.000
_refine_ls_structure_factor_coef Fsqd
_refine_ls_weighting_details 'calc w=1/[\s^2^(Fo^2^)+(0.0228P)^2^+0.0000P] where P=(Fo^2^+2Fc^2^)/3'
_refine_ls_weighting_scheme calc
_refine_ls_wR_factor_gt 0.0495
_refine_ls_wR_factor_ref 0.0508
_reflns_number_gt 10788
_reflns_number_total 11678
_reflns_threshold_expression >2sigma(I)
_cod_data_source_file nchem.1392-s9.cif
_cod_data_source_block (DtbpO)3U(OC)Cr(CO)2(C6H5OMe)_complex_7
_cod_depositor_comments
;
The following automatic conversions were performed:

'_symmetry_cell_setting' value 'Orthorhombic' changed to
'orthorhombic' according to
/home/saulius/struct/CIF-dictionaries/cif_core.dic dictionary named
'cif_core.dic' version 2.4.2 from 2011-04-26.

Automatic conversion script
Id: cif_fix_values 1891 2012-01-12 08:04:46Z andrius 
;
_cod_original_sg_symbol_H-M P2(1)2(1)2(1)
_cod_database_code 1508250

loop_
_symmetry_equiv_pos_as_xyz
'x, y, z'
'-x+1/2, -y, z+1/2'
'-x, y+1/2, -z+1/2'
'x+1/2, -y+1/2, -z'

loop_
_atom_site_label
_atom_site_type_symbol
_atom_site_fract_x
_atom_site_fract_y
_atom_site_fract_z
_atom_site_U_iso_or_equiv
_atom_site_adp_type
_atom_site_occupancy
_atom_site_symmetry_multiplicity
_atom_site_calc_flag
_atom_site_refinement_flags
U1 U 0.648087(10) 0.536102(7) 0.121401(4) 0.01843(3) Uani 1 1 d .
O1 O 0.75035(18) 0.44090(13) 0.15951(8) 0.0209(5) Uani 1 1 d .
O2 O 0.58463(18) 0.65026(14) 0.15683(9) 0.0227(5) Uani 1 1 d .
O3 O 0.7278(2) 0.56545(15) 0.05158(9) 0.0309(6) Uani 1 1 d .
C1 C 0.8208(3) 0.3855(2) 0.18092(12) 0.0199(7) Uani 1 1 d .
C2 C 0.8275(3) 0.3015(2) 0.16238(12) 0.0219(8) Uani 1 1 d .
C3 C 0.9015(3) 0.2475(2) 0.18593(15) 0.0304(9) Uani 1 1 d .
H3 H 0.9086 0.1918 0.1737 0.036 Uiso 1 1 calc R
C4 C 0.9650(3) 0.2713(2) 0.22630(16) 0.0383(10) Uani 1 1 d .
H4 H 1.0138 0.2321 0.2419 0.046 Uiso 1 1 calc R
C5 C 0.9577(3) 0.3521(2) 0.24400(15) 0.0346(10) Uani 1 1 d .
H5 H 1.0020 0.3680 0.2719 0.041 Uiso 1 1 calc R
C6 C 0.8870(3) 0.4112(2) 0.22200(13) 0.0234(8) Uani 1 1 d .
C7 C 0.7542(3) 0.2694(2) 0.11992(16) 0.0313(8) Uani 1 1 d .
C8 C 0.7651(4) 0.3229(3) 0.07250(15) 0.0410(10) Uani 1 1 d .
H8A H 0.7382 0.3799 0.0792 0.061 Uiso 1 1 calc R
H8B H 0.7198 0.2978 0.0459 0.061 Uiso 1 1 calc R
H8C H 0.8441 0.3249 0.0622 0.061 Uiso 1 1 calc R
C9 C 0.6310(3) 0.2677(3) 0.13784(15) 0.0406(10) Uani 1 1 d .
H9A H 0.6225 0.2252 0.1639 0.061 Uiso 1 1 calc R
H9B H 0.5816 0.2541 0.1098 0.061 Uiso 1 1 calc R
H9C H 0.6106 0.3229 0.1512 0.061 Uiso 1 1 calc R
C10 C 0.7845(4) 0.1791(3) 0.10475(17) 0.0525(13) Uani 1 1 d .
H10A H 0.8642 0.1764 0.0957 0.079 Uiso 1 1 calc R
H10B H 0.7384 0.1622 0.0762 0.079 Uiso 1 1 calc R
H10C H 0.7701 0.1411 0.1327 0.079 Uiso 1 1 calc R
C11 C 0.8882(3) 0.5029(2) 0.24048(13) 0.0291(9) Uani 1 1 d .
C12 C 0.7724(3) 0.5316(3) 0.25820(13) 0.0393(9) Uani 1 1 d .
H12A H 0.7749 0.5916 0.2662 0.059 Uiso 1 1 calc R
H12B H 0.7511 0.4998 0.2879 0.059 Uiso 1 1 calc R
H12C H 0.7170 0.5219 0.2318 0.059 Uiso 1 1 calc R
C13 C 0.9328(3) 0.5582(2) 0.19903(14) 0.0318(9) Uani 1 1 d .
H13A H 0.8823 0.5548 0.1703 0.048 Uiso 1 1 calc R
H13B H 1.0080 0.5391 0.1894 0.048 Uiso 1 1 calc R
H13C H 0.9369 0.6164 0.2107 0.048 Uiso 1 1 calc R
C14 C 0.9678(4) 0.5143(3) 0.28567(15) 0.0499(13) Uani 1 1 d .
H14A H 0.9653 0.5728 0.2969 0.075 Uiso 1 1 calc R
H14B H 1.0449 0.4999 0.2759 0.075 Uiso 1 1 calc R
H14C H 0.9437 0.4774 0.3128 0.075 Uiso 1 1 calc R
C15 C 0.5308(3) 0.7136(2) 0.18104(12) 0.0199(7) Uani 1 1 d .
C16 C 0.5840(3) 0.7930(2) 0.18553(13) 0.0222(8) Uani 1 1 d .
C17 C 0.5272(3) 0.8557(2) 0.21122(14) 0.0321(9) Uani 1 1 d .
H17 H 0.5619 0.9090 0.2148 0.039 Uiso 1 1 calc R
C18 C 0.4225(3) 0.8430(2) 0.23160(15) 0.0360(10) Uani 1 1 d .
H18 H 0.3860 0.8871 0.2491 0.043 Uiso 1 1 calc R
C19 C 0.3711(3) 0.7665(2) 0.22647(13) 0.0308(9) Uani 1 1 d .
H19 H 0.2988 0.7584 0.2407 0.037 Uiso 1 1 calc R
C20 C 0.4216(3) 0.7005(2) 0.20118(12) 0.0218(7) Uani 1 1 d .
C21 C 0.6999(3) 0.8111(2) 0.16319(14) 0.0274(8) Uani 1 1 d .
C22 C 0.6980(3) 0.8005(3) 0.10595(13) 0.0330(9) Uani 1 1 d .
H22A H 0.6422 0.8388 0.0916 0.049 Uiso 1 1 calc R
H22B H 0.6781 0.7425 0.0976 0.049 Uiso 1 1 calc R
H22C H 0.7725 0.8136 0.0924 0.049 Uiso 1 1 calc R
C23 C 0.7891(3) 0.7533(3) 0.18619(14) 0.0326(9) Uani 1 1 d .
H23A H 0.8625 0.7654 0.1713 0.049 Uiso 1 1 calc R
H23B H 0.7690 0.6946 0.1798 0.049 Uiso 1 1 calc R
H23C H 0.7927 0.7629 0.2222 0.049 Uiso 1 1 calc R
C24 C 0.7396(3) 0.9016(2) 0.17345(17) 0.0448(11) Uani 1 1 d .
H24A H 0.7420 0.9113 0.2094 0.067 Uiso 1 1 calc R
H24B H 0.6872 0.9413 0.1580 0.067 Uiso 1 1 calc R
H24C H 0.8149 0.9096 0.1594 0.067 Uiso 1 1 calc R
C25 C 0.3585(3) 0.6175(2) 0.19389(13) 0.0294(8) Uani 1 1 d .
C26 C 0.4236(3) 0.5440(2) 0.21691(14) 0.0368(9) Uani 1 1 d .
H26A H 0.5015 0.5450 0.2050 0.055 Uiso 1 1 calc R
H26B H 0.3882 0.4910 0.2072 0.055 Uiso 1 1 calc R
H26C H 0.4228 0.5491 0.2533 0.055 Uiso 1 1 calc R
C27 C 0.3348(3) 0.6046(2) 0.13837(13) 0.0357(9) Uani 1 1 d .
H27A H 0.4057 0.6067 0.1198 0.054 Uiso 1 1 calc R
H27B H 0.2846 0.6490 0.1264 0.054 Uiso 1 1 calc R
H27C H 0.2990 0.5499 0.1334 0.054 Uiso 1 1 calc R
C28 C 0.2432(4) 0.6177(3) 0.22056(19) 0.0542(13) Uani 1 1 d .
H28A H 0.2081 0.5623 0.2172 0.081 Uiso 1 1 calc R
H28B H 0.1944 0.6602 0.2055 0.081 Uiso 1 1 calc R
H28C H 0.2540 0.6306 0.2559 0.081 Uiso 1 1 calc R
C29 C 0.7595(3) 0.5925(2) 0.00570(13) 0.0286(9) Uani 1 1 d .
C30 C 0.8735(3) 0.6148(2) -0.00287(13) 0.0319(9) Uani 1 1 d .
C31 C 0.8998(4) 0.6479(3) -0.04957(15) 0.0403(10) Uani 1 1 d .
H31 H 0.9747 0.6656 -0.0558 0.048 Uiso 1 1 calc R
C32 C 0.8216(4) 0.6558(3) -0.08662(16) 0.0445(12) Uani 1 1 d .
H32 H 0.8425 0.6793 -0.1178 0.053 Uiso 1 1 calc R
C33 C 0.7127(4) 0.6298(3) -0.07883(14) 0.0410(10) Uani 1 1 d .
H33 H 0.6595 0.6342 -0.1051 0.049 Uiso 1 1 calc R
C34 C 0.6787(3) 0.5968(2) -0.03294(14) 0.0324(9) Uani 1 1 d .
C35 C 0.9649(3) 0.6036(3) 0.03705(14) 0.0343(9) Uani 1 1 d .
C36 C 0.9701(3) 0.5130(2) 0.05490(15) 0.0404(11) Uani 1 1 d .
H36A H 0.8996 0.4985 0.0717 0.061 Uiso 1 1 calc R
H36B H 1.0329 0.5065 0.0782 0.061 Uiso 1 1 calc R
H36C H 0.9813 0.4757 0.0263 0.061 Uiso 1 1 calc R
C37 C 0.9437(4) 0.6623(3) 0.08098(15) 0.0437(11) Uani 1 1 d .
H37A H 0.9480 0.7207 0.0697 0.066 Uiso 1 1 calc R
H37B H 1.0007 0.6526 0.1067 0.066 Uiso 1 1 calc R
H37C H 0.8689 0.6514 0.0948 0.066 Uiso 1 1 calc R
C38 C 1.0834(3) 0.6255(3) 0.01698(17) 0.0508(12) Uani 1 1 d .
H38A H 1.1024 0.5876 -0.0105 0.076 Uiso 1 1 calc R
H38B H 1.1388 0.6192 0.0437 0.076 Uiso 1 1 calc R
H38C H 1.0839 0.6836 0.0050 0.076 Uiso 1 1 calc R
C39 C 0.5584(3) 0.5652(2) -0.02559(14) 0.0341(9) Uani 1 1 d .
C40 C 0.4949(4) 0.6170(3) 0.01348(14) 0.0387(10) Uani 1 1 d .
H40A H 0.5401 0.6208 0.0439 0.058 Uiso 1 1 calc R
H40B H 0.4229 0.5899 0.0210 0.058 Uiso 1 1 calc R
H40C H 0.4811 0.6736 0.0005 0.058 Uiso 1 1 calc R
C41 C 0.5596(3) 0.4710(3) -0.01159(14) 0.0390(9) Uani 1 1 d .
H41A H 0.6025 0.4631 0.0192 0.058 Uiso 1 1 calc R
H41B H 0.5947 0.4387 -0.0385 0.058 Uiso 1 1 calc R
H41C H 0.4822 0.4514 -0.0066 0.058 Uiso 1 1 calc R
C42 C 0.4877(4) 0.5701(3) -0.07346(15) 0.0522(13) Uani 1 1 d .
H42A H 0.4107 0.5515 -0.0664 0.078 Uiso 1 1 calc R
H42B H 0.5209 0.5337 -0.0989 0.078 Uiso 1 1 calc R
H42C H 0.4863 0.6281 -0.0855 0.078 Uiso 1 1 calc R
Cr1 Cr 0.30265(5) 0.32186(4) 0.08883(3) 0.03923(17) Uani 1 1 d .
C43 C 0.4115(3) 0.3954(2) 0.09999(13) 0.0309(8) Uani 1 1 d .
C44 C 0.3994(4) 0.2724(3) 0.04301(16) 0.0396(10) Uani 1 1 d .
C45 C 0.2517(4) 0.3921(4) 0.03882(19) 0.0541(13) Uani 1 1 d .
C46 C 0.2471(4) 0.1903(3) 0.1110(2) 0.0636(16) Uani 1 1 d .
C47 C 0.1561(4) 0.2346(3) 0.0932(2) 0.0714(15) Uani 1 1 d .
H47 H 0.1136 0.2134 0.0661 0.086 Uiso 1 1 calc R
C48 C 0.1266(4) 0.3107(4) 0.1154(3) 0.090(2) Uani 1 1 d .
H48 H 0.0614 0.3392 0.1040 0.108 Uiso 1 1 calc R
C49 C 0.1881(6) 0.3453(4) 0.1528(3) 0.094(3) Uani 1 1 d .
H49 H 0.1666 0.3971 0.1674 0.113 Uiso 1 1 calc R
C50 C 0.2817(6) 0.3033(4) 0.1686(2) 0.077(2) Uani 1 1 d .
H50 H 0.3262 0.3279 0.1941 0.093 Uiso 1 1 calc R
C51 C 0.3152(4) 0.2257(3) 0.14901(19) 0.0620(15) Uani 1 1 d .
H51 H 0.3807 0.1979 0.1607 0.074 Uiso 1 1 calc R
C52 C 0.3724(5) 0.0715(3) 0.1024(2) 0.089(2) Uani 1 1 d .
H52A H 0.4314 0.1125 0.1101 0.133 Uiso 1 1 calc R
H52B H 0.3962 0.0365 0.0744 0.133 Uiso 1 1 calc R
H52C H 0.3591 0.0360 0.1316 0.133 Uiso 1 1 calc R
O4 O 0.4853(2) 0.44355(15) 0.10657(9) 0.0351(6) Uani 1 1 d .
O5 O 0.2260(3) 0.4366(3) 0.00726(14) 0.0814(13) Uani 1 1 d .
O6 O 0.4617(3) 0.2446(2) 0.01568(12) 0.0572(9) Uani 1 1 d .
O7 O 0.2675(4) 0.1162(2) 0.08925(17) 0.0914(13) Uani 1 1 d .

loop_
_atom_site_aniso_label
_atom_site_aniso_U_11
_atom_site_aniso_U_22
_atom_site_aniso_U_33
_atom_site_aniso_U_23
_atom_site_aniso_U_13
_atom_site_aniso_U_12
U1 0.01979(5) 0.01780(5) 0.01770(5) 0.00095(6) 0.00173(5) 0.00145(6)
O1 0.0221(12) 0.0188(13) 0.0219(12) 0.0017(9) -0.0036(10) 0.0016(10)
O2 0.0190(12) 0.0226(12) 0.0267(13) -0.0035(11) 0.0024(10) 0.0002(10)
O3 0.0354(15) 0.0322(15) 0.0249(14) 0.0105(11) 0.0113(11) 0.0085(12)
C1 0.0148(17) 0.0227(17) 0.0222(17) 0.0092(14) 0.0012(12) -0.0018(13)
C2 0.0193(19) 0.0217(17) 0.0248(18) 0.0013(14) 0.0028(14) 0.0027(14)
C3 0.027(2) 0.0198(18) 0.045(2) 0.0020(17) 0.0035(17) -0.0013(16)
C4 0.029(2) 0.031(2) 0.055(3) 0.016(2) -0.0124(19) 0.0022(18)
C5 0.034(2) 0.031(2) 0.039(2) 0.0102(18) -0.0148(18) -0.0063(18)
C6 0.0249(19) 0.0218(18) 0.0236(19) 0.0047(15) -0.0048(14) -0.0039(14)
C7 0.037(2) 0.0250(17) 0.032(2) -0.0040(19) -0.002(2) -0.0010(16)
C8 0.056(3) 0.035(2) 0.032(2) -0.0085(19) 0.001(2) 0.005(2)
C9 0.038(3) 0.044(2) 0.040(2) -0.0025(19) -0.0105(19) -0.009(2)
C10 0.071(3) 0.036(2) 0.050(3) -0.014(2) -0.013(2) 0.006(2)
C11 0.035(2) 0.0300(19) 0.0217(19) -0.0001(16) -0.0107(16) -0.0036(16)
C12 0.053(2) 0.036(2) 0.029(2) -0.012(2) 0.0029(18) -0.003(2)
C13 0.029(2) 0.028(2) 0.039(2) 0.0053(17) -0.0109(17) -0.0065(16)
C14 0.067(3) 0.043(3) 0.040(2) 0.002(2) -0.027(2) -0.010(2)
C15 0.0221(18) 0.0190(17) 0.0186(17) 0.0001(14) -0.0019(14) 0.0052(14)
C16 0.0210(18) 0.0233(18) 0.0225(19) 0.0003(15) -0.0025(14) 0.0004(15)
C17 0.036(2) 0.0227(19) 0.038(2) -0.0069(17) 0.0005(18) -0.0026(17)
C18 0.037(2) 0.027(2) 0.044(2) -0.0120(18) 0.0072(19) 0.0114(18)
C19 0.029(2) 0.033(2) 0.030(2) -0.0006(16) 0.0082(16) 0.0022(17)
C20 0.0216(18) 0.0235(18) 0.0202(18) -0.0003(14) 0.0008(14) 0.0024(15)
C21 0.027(2) 0.030(2) 0.025(2) 0.0000(17) -0.0039(16) -0.0015(17)
C22 0.0218(19) 0.044(2) 0.033(2) 0.0050(18) -0.0012(15) -0.0052(17)
C23 0.025(2) 0.044(2) 0.028(2) 0.0036(19) -0.0049(16) 0.0018(18)
C24 0.037(2) 0.035(2) 0.062(3) -0.006(2) 0.004(2) -0.015(2)
C25 0.0273(19) 0.0279(18) 0.0328(19) -0.0001(15) 0.0052(18) 0.0001(19)
C26 0.043(2) 0.030(2) 0.037(2) 0.006(2) 0.0075(17) -0.004(2)
C27 0.031(2) 0.0312(19) 0.045(2) -0.0055(18) -0.0092(17) -0.0018(18)
C28 0.038(3) 0.046(3) 0.078(4) -0.008(3) 0.022(2) -0.012(2)
C29 0.038(2) 0.025(2) 0.023(2) 0.0056(16) 0.0106(17) 0.0057(17)
C30 0.037(2) 0.0267(19) 0.032(2) 0.0062(16) 0.0130(17) 0.0073(18)
C31 0.047(3) 0.038(2) 0.036(2) 0.0104(19) 0.019(2) 0.003(2)
C32 0.056(3) 0.045(3) 0.032(2) 0.015(2) 0.016(2) 0.003(2)
C33 0.055(3) 0.042(2) 0.026(2) 0.0114(19) 0.0039(19) 0.011(2)
C34 0.042(2) 0.030(2) 0.0254(19) 0.0059(16) 0.0099(16) 0.0107(18)
C35 0.034(2) 0.036(2) 0.032(2) 0.0073(19) 0.0134(18) 0.0009(19)
C36 0.039(2) 0.038(3) 0.044(2) 0.0098(19) 0.0095(19) 0.0111(19)
C37 0.055(3) 0.039(2) 0.037(2) 0.010(2) 0.010(2) -0.002(2)
C38 0.034(2) 0.067(3) 0.052(3) 0.015(2) 0.010(2) 0.002(2)
C39 0.041(2) 0.038(2) 0.024(2) 0.0057(16) 0.0039(17) 0.0144(19)
C40 0.042(2) 0.043(3) 0.031(2) 0.005(2) 0.0026(18) 0.015(2)
C41 0.043(2) 0.035(2) 0.039(2) 0.001(2) 0.0045(18) 0.001(2)
C42 0.052(3) 0.072(3) 0.033(2) 0.003(2) -0.006(2) 0.010(2)
Cr1 0.0271(3) 0.0431(4) 0.0475(4) -0.0157(3) 0.0051(3) -0.0105(3)
C43 0.032(2) 0.033(2) 0.028(2) -0.0035(17) 0.0027(16) 0.0019(18)
C44 0.035(2) 0.044(3) 0.040(2) -0.016(2) -0.0048(19) -0.005(2)
C45 0.034(3) 0.072(4) 0.056(3) -0.015(3) -0.001(2) 0.014(3)
C46 0.053(3) 0.039(3) 0.099(5) -0.016(3) 0.018(3) -0.022(2)
C47 0.036(3) 0.060(3) 0.118(5) -0.013(3) 0.001(3) -0.022(3)
C48 0.041(3) 0.065(4) 0.163(7) 0.004(5) 0.037(4) -0.015(3)
C49 0.089(5) 0.069(4) 0.125(6) -0.019(4) 0.081(5) -0.024(4)
C50 0.114(5) 0.075(4) 0.044(3) -0.017(3) 0.029(3) -0.057(4)
C51 0.062(3) 0.062(3) 0.062(3) 0.016(3) 0.010(3) -0.021(3)
C52 0.079(5) 0.057(3) 0.130(6) 0.004(3) 0.014(4) 0.004(3)
O4 0.0298(14) 0.0314(15) 0.0440(16) -0.0057(12) 0.0017(11) -0.0089(12)
O5 0.075(3) 0.106(3) 0.063(2) -0.003(2) -0.007(2) 0.043(2)
O6 0.048(2) 0.072(2) 0.051(2) -0.0254(18) -0.0019(16) 0.0108(18)
O7 0.088(3) 0.052(2) 0.134(4) -0.024(3) -0.010(3) -0.016(2)

loop_
_atom_type_symbol
_atom_type_description
_atom_type_scat_dispersion_real
_atom_type_scat_dispersion_imag
_atom_type_scat_source
C C 0.0033 0.0016 'International Tables Vol C Tables 4.2.6.8 and 6.1.1.4'
H H 0.0000 0.0000 'International Tables Vol C Tables 4.2.6.8 and 6.1.1.4'
O O 0.0106 0.0060 'International Tables Vol C Tables 4.2.6.8 and 6.1.1.4'
Cr Cr 0.3209 0.6236 'International Tables Vol C Tables 4.2.6.8 and 6.1.1.4'
U U -9.6767 9.6646 'International Tables Vol C Tables 4.2.6.8 and 6.1.1.4'

loop_
_geom_angle_atom_site_label_1
_geom_angle_atom_site_label_2
_geom_angle_atom_site_label_3
_geom_angle
O3 U1 O2 110.51(9)
O3 U1 O1 108.19(9)
O2 U1 O1 124.22(8)
O3 U1 O4 109.56(9)
O2 U1 O4 107.26(8)
O1 U1 O4 95.56(8)
C1 O1 U1 175.1(2)
C15 O2 U1 170.8(2)
C29 O3 U1 168.8(2)
O1 C1 C6 119.3(3)
O1 C1 C2 120.0(3)
C6 C1 C2 120.7(3)
C3 C2 C1 117.3(3)
C3 C2 C7 119.8(3)
C1 C2 C7 122.9(3)
C4 C3 C2 122.5(4)
C4 C3 H3 118.7
C2 C3 H3 118.7
C5 C4 C3 119.8(4)
C5 C4 H4 120.1
C3 C4 H4 120.1
C4 C5 C6 121.6(4)
C4 C5 H5 119.2
C6 C5 H5 119.2
C5 C6 C1 118.0(3)
C5 C6 C11 119.9(3)
C1 C6 C11 122.0(3)
C2 C7 C10 112.2(3)
C2 C7 C8 112.7(3)
C10 C7 C8 106.2(3)
C2 C7 C9 108.4(3)
C10 C7 C9 106.8(3)
C8 C7 C9 110.4(3)
C7 C8 H8A 109.5
C7 C8 H8B 109.5
H8A C8 H8B 109.5
C7 C8 H8C 109.5
H8A C8 H8C 109.5
H8B C8 H8C 109.5
C7 C9 H9A 109.5
C7 C9 H9B 109.5
H9A C9 H9B 109.5
C7 C9 H9C 109.5
H9A C9 H9C 109.5
H9B C9 H9C 109.5
C7 C10 H10A 109.5
C7 C10 H10B 109.5
H10A C10 H10B 109.5
C7 C10 H10C 109.5
H10A C10 H10C 109.5
H10B C10 H10C 109.5
C13 C11 C12 111.8(3)
C13 C11 C6 108.5(3)
C12 C11 C6 112.0(3)
C13 C11 C14 107.1(3)
C12 C11 C14 105.8(3)
C6 C11 C14 111.6(3)
C11 C12 H12A 109.5
C11 C12 H12B 109.5
H12A C12 H12B 109.5
C11 C12 H12C 109.5
H12A C12 H12C 109.5
H12B C12 H12C 109.5
C11 C13 H13A 109.5
C11 C13 H13B 109.5
H13A C13 H13B 109.5
C11 C13 H13C 109.5
H13A C13 H13C 109.5
H13B C13 H13C 109.5
C11 C14 H14A 109.5
C11 C14 H14B 109.5
H14A C14 H14B 109.5
C11 C14 H14C 109.5
H14A C14 H14C 109.5
H14B C14 H14C 109.5
O2 C15 C16 119.5(3)
O2 C15 C20 120.2(3)
C16 C15 C20 120.3(3)
C17 C16 C15 117.8(3)
C17 C16 C21 119.8(3)
C15 C16 C21 122.4(3)
C18 C17 C16 122.2(3)
C18 C17 H17 118.9
C16 C17 H17 118.9
C19 C18 C17 119.6(3)
C19 C18 H18 120.2
C17 C18 H18 120.2
C18 C19 C20 122.0(3)
C18 C19 H19 119.0
C20 C19 H19 119.0
C19 C20 C15 118.0(3)
C19 C20 C25 120.3(3)
C15 C20 C25 121.7(3)
C16 C21 C23 110.5(3)
C16 C21 C24 112.5(3)
C23 C21 C24 106.1(3)
C16 C21 C22 110.8(3)
C23 C21 C22 110.2(3)
C24 C21 C22 106.5(3)
C21 C22 H22A 109.5
C21 C22 H22B 109.5
H22A C22 H22B 109.5
C21 C22 H22C 109.5
H22A C22 H22C 109.5
H22B C22 H22C 109.5
C21 C23 H23A 109.5
C21 C23 H23B 109.5
H23A C23 H23B 109.5
C21 C23 H23C 109.5
H23A C23 H23C 109.5
H23B C23 H23C 109.5
C21 C24 H24A 109.5
C21 C24 H24B 109.5
H24A C24 H24B 109.5
C21 C24 H24C 109.5
H24A C24 H24C 109.5
H24B C24 H24C 109.5
C27 C25 C20 109.3(3)
C27 C25 C26 112.5(3)
C20 C25 C26 111.1(3)
C27 C25 C28 106.8(3)
C20 C25 C28 111.9(3)
C26 C25 C28 105.2(3)
C25 C26 H26A 109.5
C25 C26 H26B 109.5
H26A C26 H26B 109.5
C25 C26 H26C 109.5
H26A C26 H26C 109.5
H26B C26 H26C 109.5
C25 C27 H27A 109.5
C25 C27 H27B 109.5
H27A C27 H27B 109.5
C25 C27 H27C 109.5
H27A C27 H27C 109.5
H27B C27 H27C 109.5
C25 C28 H28A 109.5
C25 C28 H28B 109.5
H28A C28 H28B 109.5
C25 C28 H28C 109.5
H28A C28 H28C 109.5
H28B C28 H28C 109.5
O3 C29 C34 119.5(3)
O3 C29 C30 119.4(3)
C34 C29 C30 121.1(3)
C31 C30 C29 117.0(4)
C31 C30 C35 120.8(4)
C29 C30 C35 122.2(3)
C32 C31 C30 122.4(4)
C32 C31 H31 118.8
C30 C31 H31 118.8
C31 C32 C33 120.1(4)
C31 C32 H32 120.0
C33 C32 H32 120.0
C32 C33 C34 121.3(4)
C32 C33 H33 119.4
C34 C33 H33 119.4
C33 C34 C29 117.9(4)
C33 C34 C39 120.5(4)
C29 C34 C39 121.6(3)
C36 C35 C37 110.1(3)
C36 C35 C30 111.0(3)
C37 C35 C30 110.6(3)
C36 C35 C38 106.6(3)
C37 C35 C38 106.3(4)
C30 C35 C38 112.0(3)
C35 C36 H36A 109.5
C35 C36 H36B 109.5
H36A C36 H36B 109.5
C35 C36 H36C 109.5
H36A C36 H36C 109.5
H36B C36 H36C 109.5
C35 C37 H37A 109.5
C35 C37 H37B 109.5
H37A C37 H37B 109.5
C35 C37 H37C 109.5
H37A C37 H37C 109.5
H37B C37 H37C 109.5
C35 C38 H38A 109.5
C35 C38 H38B 109.5
H38A C38 H38B 109.5
C35 C38 H38C 109.5
H38A C38 H38C 109.5
H38B C38 H38C 109.5
C34 C39 C40 111.8(3)
C34 C39 C42 112.7(3)
C40 C39 C42 106.0(3)
C34 C39 C41 110.0(3)
C40 C39 C41 111.1(3)
C42 C39 C41 104.9(3)
C39 C40 H40A 109.5
C39 C40 H40B 109.5
H40A C40 H40B 109.5
C39 C40 H40C 109.5
H40A C40 H40C 109.5
H40B C40 H40C 109.5
C39 C41 H41A 109.5
C39 C41 H41B 109.5
H41A C41 H41B 109.5
C39 C41 H41C 109.5
H41A C41 H41C 109.5
H41B C41 H41C 109.5
C39 C42 H42A 109.5
C39 C42 H42B 109.5
H42A C42 H42B 109.5
C39 C42 H42C 109.5
H42A C42 H42C 109.5
H42B C42 H42C 109.5
C43 Cr1 C45 87.8(2)
C43 Cr1 C44 86.58(17)
C45 Cr1 C44 88.7(2)
C43 Cr1 C50 90.38(19)
C45 Cr1 C50 139.4(3)
C44 Cr1 C50 131.7(3)
C43 Cr1 C48 133.5(2)
C45 Cr1 C48 88.5(2)
C44 Cr1 C48 139.7(2)
C50 Cr1 C48 64.2(3)
C43 Cr1 C49 101.9(2)
C45 Cr1 C49 105.0(3)
C44 Cr1 C49 164.0(2)
C50 Cr1 C49 36.2(2)
C48 Cr1 C49 35.6(2)
C43 Cr1 C51 106.43(18)
C45 Cr1 C51 164.3(2)
C44 Cr1 C51 98.5(2)
C50 Cr1 C51 37.0(2)
C48 Cr1 C51 77.0(2)
C49 Cr1 C51 66.2(2)
C43 Cr1 C47 166.7(2)
C45 Cr1 C47 99.2(2)
C44 Cr1 C47 104.71(19)
C50 Cr1 C47 76.9(2)
C48 Cr1 C47 36.56(19)
C49 Cr1 C47 65.5(2)
C51 Cr1 C47 65.5(2)
C43 Cr1 C46 140.9(2)
C45 Cr1 C46 130.7(2)
C44 Cr1 C46 87.87(19)
C50 Cr1 C46 65.4(2)
C48 Cr1 C46 64.43(19)
C49 Cr1 C46 77.0(2)
C51 Cr1 C46 36.68(19)
C47 Cr1 C46 35.54(18)
O4 C43 Cr1 178.5(3)
O6 C44 Cr1 177.2(4)
O5 C45 Cr1 176.4(5)
O7 C46 C47 116.2(5)
O7 C46 C51 124.1(5)
C47 C46 C51 119.6(5)
O7 C46 Cr1 130.2(4)
C47 C46 Cr1 70.5(3)
C51 C46 Cr1 70.0(3)
C46 C47 C48 119.6(6)
C46 C47 Cr1 74.0(3)
C48 C47 Cr1 71.2(3)
C46 C47 H47 120.2
C48 C47 H47 120.2
Cr1 C47 H47 126.5
C49 C48 C47 122.2(6)
C49 C48 Cr1 72.4(3)
C47 C48 Cr1 72.3(3)
C49 C48 H48 118.9
C47 C48 H48 118.9
Cr1 C48 H48 128.9
C48 C49 C50 118.0(6)
C48 C49 Cr1 72.0(3)
C50 C49 Cr1 70.1(3)
C48 C49 H49 121.0
C50 C49 H49 121.0
Cr1 C49 H49 129.1
C49 C50 C51 123.0(6)
C49 C50 Cr1 73.7(4)
C51 C50 Cr1 73.6(3)
C49 C50 H50 118.5
C51 C50 H50 118.5
Cr1 C50 H50 126.2
C50 C51 C46 117.3(5)
C50 C51 Cr1 69.4(3)
C46 C51 Cr1 73.3(3)
C50 C51 H51 121.3
C46 C51 H51 121.3
Cr1 C51 H51 127.9
O7 C52 H52A 109.5
O7 C52 H52B 109.5
H52A C52 H52B 109.5
O7 C52 H52C 109.5
H52A C52 H52C 109.5
H52B C52 H52C 109.5
C43 O4 U1 176.1(3)
C46 O7 C52 118.2(5)

loop_
_geom_bond_atom_site_label_1
_geom_bond_atom_site_label_2
_geom_bond_distance
U1 O3 2.154(2)
U1 O2 2.187(2)
U1 O1 2.197(2)
U1 O4 2.466(2)
O1 C1 1.345(4)
O2 C15 1.361(4)
O3 C29 1.359(4)
C1 C6 1.416(5)
C1 C2 1.430(5)
C2 C3 1.384(5)
C2 C7 1.525(5)
C3 C4 1.375(5)
C3 H3 0.9500
C4 C5 1.374(5)
C4 H4 0.9500
C5 C6 1.395(5)
C5 H5 0.9500
C6 C11 1.543(5)
C7 C10 1.538(5)
C7 C8 1.538(5)
C7 C9 1.542(5)
C8 H8A 0.9800
C8 H8B 0.9800
C8 H8C 0.9800
C9 H9A 0.9800
C9 H9B 0.9800
C9 H9C 0.9800
C10 H10A 0.9800
C10 H10B 0.9800
C10 H10C 0.9800
C11 C13 1.516(5)
C11 C12 1.527(5)
C11 C14 1.550(5)
C12 H12A 0.9800
C12 H12B 0.9800
C12 H12C 0.9800
C13 H13A 0.9800
C13 H13B 0.9800
C13 H13C 0.9800
C14 H14A 0.9800
C14 H14B 0.9800
C14 H14C 0.9800
C15 C16 1.419(5)
C15 C20 1.422(5)
C16 C17 1.389(5)
C16 C21 1.531(5)
C17 C18 1.375(5)
C17 H17 0.9500
C18 C19 1.371(5)
C18 H18 0.9500
C19 C20 1.388(5)
C19 H19 0.9500
C20 C25 1.533(5)
C21 C23 1.535(5)
C21 C24 1.542(5)
C21 C22 1.548(5)
C22 H22A 0.9800
C22 H22B 0.9800
C22 H22C 0.9800
C23 H23A 0.9800
C23 H23B 0.9800
C23 H23C 0.9800
C24 H24A 0.9800
C24 H24B 0.9800
C24 H24C 0.9800
C25 C27 1.532(5)
C25 C26 1.535(5)
C25 C28 1.547(5)
C26 H26A 0.9800
C26 H26B 0.9800
C26 H26C 0.9800
C27 H27A 0.9800
C27 H27B 0.9800
C27 H27C 0.9800
C28 H28A 0.9800
C28 H28B 0.9800
C28 H28C 0.9800
C29 C34 1.416(5)
C29 C30 1.420(5)
C30 C31 1.397(5)
C30 C35 1.537(5)
C31 C32 1.368(6)
C31 H31 0.9500
C32 C33 1.376(6)
C32 H32 0.9500
C33 C34 1.400(5)
C33 H33 0.9500
C34 C39 1.530(6)
C35 C36 1.523(5)
C35 C37 1.527(5)
C35 C38 1.549(5)
C36 H36A 0.9800
C36 H36B 0.9800
C36 H36C 0.9800
C37 H37A 0.9800
C37 H37B 0.9800
C37 H37C 0.9800
C38 H38A 0.9800
C38 H38B 0.9800
C38 H38C 0.9800
C39 C40 1.535(5)
C39 C42 1.539(5)
C39 C41 1.547(6)
C40 H40A 0.9800
C40 H40B 0.9800
C40 H40C 0.9800
C41 H41A 0.9800
C41 H41B 0.9800
C41 H41C 0.9800
C42 H42A 0.9800
C42 H42B 0.9800
C42 H42C 0.9800
Cr1 C43 1.772(4)
Cr1 C45 1.851(6)
Cr1 C44 1.860(4)
Cr1 C50 2.179(5)
Cr1 C48 2.219(5)
Cr1 C49 2.224(5)
Cr1 C51 2.233(5)
Cr1 C47 2.233(5)
Cr1 C46 2.277(5)
C43 O4 1.178(4)
C44 O6 1.134(5)
C45 O5 1.148(6)
C46 O7 1.340(5)
C46 C47 1.377(7)
C46 C51 1.419(7)
C47 C48 1.396(7)
C47 H47 0.9500
C48 C49 1.358(9)
C48 H48 0.9500
C49 C50 1.367(9)
C49 H49 0.9500
C50 C51 1.402(8)
C50 H50 0.9500
C51 H51 0.9500
C52 O7 1.480(6)
C52 H52A 0.9800
C52 H52B 0.9800
C52 H52C 0.9800

loop_
_geom_torsion_atom_site_label_1
_geom_torsion_atom_site_label_2
_geom_torsion_atom_site_label_3
_geom_torsion_atom_site_label_4
_geom_torsion
O3 U1 O1 C1 31(2)
O2 U1 O1 C1 -101(2)
O4 U1 O1 C1 144(2)
O3 U1 O2 C15 141.3(13)
O1 U1 O2 C15 -87.6(13)
O4 U1 O2 C15 21.9(13)
O2 U1 O3 C29 -49.8(13)
O1 U1 O3 C29 171.2(12)
O4 U1 O3 C29 68.2(13)
U1 O1 C1 C6 77(3)
U1 O1 C1 C2 -103(2)
O1 C1 C2 C3 180.0(3)
C6 C1 C2 C3 -0.5(5)
O1 C1 C2 C7 -2.5(5)
C6 C1 C2 C7 177.0(3)
C1 C2 C3 C4 1.5(5)
C7 C2 C3 C4 -176.1(3)
C2 C3 C4 C5 -1.3(6)
C3 C4 C5 C6 0.0(6)
C4 C5 C6 C1 0.9(6)
C4 C5 C6 C11 -175.3(4)
O1 C1 C6 C5 178.9(3)
C2 C1 C6 C5 -0.6(5)
O1 C1 C6 C11 -5.1(5)
C2 C1 C6 C11 175.4(3)
C3 C2 C7 C10 -6.8(5)
C1 C2 C7 C10 175.7(3)
C3 C2 C7 C8 -126.7(3)
C1 C2 C7 C8 55.9(4)
C3 C2 C7 C9 110.9(4)
C1 C2 C7 C9 -66.6(4)
C5 C6 C11 C13 114.0(4)
C1 C6 C11 C13 -61.9(4)
C5 C6 C11 C12 -122.1(4)
C1 C6 C11 C12 61.9(4)
C5 C6 C11 C14 -3.7(5)
C1 C6 C11 C14 -179.7(3)
U1 O2 C15 C16 176.1(11)
U1 O2 C15 C20 -4.6(15)
O2 C15 C16 C17 -178.9(3)
C20 C15 C16 C17 1.8(5)
O2 C15 C16 C21 1.1(5)
C20 C15 C16 C21 -178.2(3)
C15 C16 C17 C18 -0.5(6)
C21 C16 C17 C18 179.4(3)
C16 C17 C18 C19 -0.4(6)
C17 C18 C19 C20 0.1(6)
C18 C19 C20 C15 1.1(5)
C18 C19 C20 C25 -176.7(4)
O2 C15 C20 C19 178.7(3)
C16 C15 C20 C19 -2.1(5)
O2 C15 C20 C25 -3.6(5)
C16 C15 C20 C25 175.7(3)
C17 C16 C21 C23 118.9(4)
C15 C16 C21 C23 -61.2(4)
C17 C16 C21 C24 0.5(5)
C15 C16 C21 C24 -179.6(3)
C17 C16 C21 C22 -118.6(4)
C15 C16 C21 C22 61.3(4)
C19 C20 C25 C27 114.1(4)
C15 C20 C25 C27 -63.7(4)
C19 C20 C25 C26 -121.2(4)
C15 C20 C25 C26 61.0(4)
C19 C20 C25 C28 -4.0(5)
C15 C20 C25 C28 178.3(3)
U1 O3 C29 C34 -38.2(14)
U1 O3 C29 C30 142.7(11)
O3 C29 C30 C31 -175.4(3)
C34 C29 C30 C31 5.5(5)
O3 C29 C30 C35 4.4(5)
C34 C29 C30 C35 -174.7(4)
C29 C30 C31 C32 -2.7(6)
C35 C30 C31 C32 177.5(4)
C30 C31 C32 C33 -0.8(7)
C31 C32 C33 C34 1.6(7)
C32 C33 C34 C29 1.2(6)
C32 C33 C34 C39 -177.7(4)
O3 C29 C34 C33 176.1(3)
C30 C29 C34 C33 -4.8(6)
O3 C29 C34 C39 -5.0(5)
C30 C29 C34 C39 174.1(3)
C31 C30 C35 C36 -124.0(4)
C29 C30 C35 C36 56.1(5)
C31 C30 C35 C37 113.4(4)
C29 C30 C35 C37 -66.4(5)
C31 C30 C35 C38 -5.0(5)
C29 C30 C35 C38 175.2(4)
C33 C34 C39 C40 -116.3(4)
C29 C34 C39 C40 64.9(4)
C33 C34 C39 C42 3.0(5)
C29 C34 C39 C42 -175.9(4)
C33 C34 C39 C41 119.8(4)
C29 C34 C39 C41 -59.1(5)
C45 Cr1 C43 O4 -83(15)
C44 Cr1 C43 O4 5(15)
C50 Cr1 C43 O4 137(15)
C48 Cr1 C43 O4 -169(100)
C49 Cr1 C43 O4 172(100)
C51 Cr1 C43 O4 103(15)
C47 Cr1 C43 O4 154(15)
C46 Cr1 C43 O4 88(15)
C43 Cr1 C44 O6 5(9)
C45 Cr1 C44 O6 93(9)
C50 Cr1 C44 O6 -83(9)
C48 Cr1 C44 O6 179(100)
C49 Cr1 C44 O6 -118(9)
C51 Cr1 C44 O6 -101(9)
C47 Cr1 C44 O6 -168(9)
C46 Cr1 C44 O6 -136(9)
C43 Cr1 C45 O5 36(7)
C44 Cr1 C45 O5 -51(7)
C50 Cr1 C45 O5 124(7)
C48 Cr1 C45 O5 169(7)
C49 Cr1 C45 O5 137(7)
C51 Cr1 C45 O5 -169(7)
C47 Cr1 C45 O5 -156(7)
C46 Cr1 C45 O5 -137(7)
C43 Cr1 C46 O7 -92.9(6)
C45 Cr1 C46 O7 75.5(6)
C44 Cr1 C46 O7 -11.0(5)
C50 Cr1 C46 O7 -149.4(6)
C48 Cr1 C46 O7 138.8(6)
C49 Cr1 C46 O7 174.2(6)
C51 Cr1 C46 O7 -118.3(7)
C47 Cr1 C46 O7 108.3(7)
C43 Cr1 C46 C47 158.8(3)
C45 Cr1 C46 C47 -32.8(4)
C44 Cr1 C46 C47 -119.3(4)
C50 Cr1 C46 C47 102.3(4)
C48 Cr1 C46 C47 30.4(4)
C49 Cr1 C46 C47 65.9(4)
C51 Cr1 C46 C47 133.4(5)
C43 Cr1 C46 C51 25.4(4)
C45 Cr1 C46 C51 -166.2(3)
C44 Cr1 C46 C51 107.3(3)
C50 Cr1 C46 C51 -31.1(3)
C48 Cr1 C46 C51 -103.0(4)
C49 Cr1 C46 C51 -67.5(4)
C47 Cr1 C46 C51 -133.4(5)
O7 C46 C47 C48 177.3(5)
C51 C46 C47 C48 -4.9(8)
Cr1 C46 C47 C48 -56.7(4)
O7 C46 C47 Cr1 -126.0(4)
C51 C46 C47 Cr1 51.7(4)
C43 Cr1 C47 C46 -83.4(9)
C45 Cr1 C47 C46 155.4(4)
C44 Cr1 C47 C46 64.3(4)
C50 Cr1 C47 C46 -65.8(4)
C48 Cr1 C47 C46 -129.9(6)
C49 Cr1 C47 C46 -102.2(4)
C51 Cr1 C47 C46 -28.5(3)
C43 Cr1 C47 C48 46.5(10)
C45 Cr1 C47 C48 -74.7(4)
C44 Cr1 C47 C48 -165.8(4)
C50 Cr1 C47 C48 64.0(4)
C49 Cr1 C47 C48 27.7(4)
C51 Cr1 C47 C48 101.4(4)
C46 Cr1 C47 C48 129.9(6)
C46 C47 C48 C49 3.2(8)
Cr1 C47 C48 C49 -54.8(5)
C46 C47 C48 Cr1 58.0(5)
C43 Cr1 C48 C49 -33.3(5)
C45 Cr1 C48 C49 -118.8(4)
C44 Cr1 C48 C49 155.0(4)
C50 Cr1 C48 C49 30.1(4)
C51 Cr1 C48 C49 67.2(4)
C47 Cr1 C48 C49 133.5(6)
C46 Cr1 C48 C49 103.8(5)
C43 Cr1 C48 C47 -166.7(3)
C45 Cr1 C48 C47 107.7(4)
C44 Cr1 C48 C47 21.5(6)
C50 Cr1 C48 C47 -103.4(4)
C49 Cr1 C48 C47 -133.5(6)
C51 Cr1 C48 C47 -66.3(4)
C46 Cr1 C48 C47 -29.6(4)
C47 C48 C49 C50 0.1(9)
Cr1 C48 C49 C50 -54.7(5)
C47 C48 C49 Cr1 54.7(5)
C43 Cr1 C49 C48 156.0(4)
C45 Cr1 C49 C48 65.1(4)
C44 Cr1 C49 C48 -83.2(11)
C50 Cr1 C49 C48 -130.0(6)
C51 Cr1 C49 C48 -101.1(4)
C47 Cr1 C49 C48 -28.3(4)
C46 Cr1 C49 C48 -64.0(4)
C43 Cr1 C49 C50 -74.0(4)
C45 Cr1 C49 C50 -164.9(4)
C44 Cr1 C49 C50 46.9(11)
C48 Cr1 C49 C50 130.0(6)
C51 Cr1 C49 C50 28.9(3)
C47 Cr1 C49 C50 101.7(4)
C46 Cr1 C49 C50 66.0(4)
C48 C49 C50 C51 -1.6(9)
Cr1 C49 C50 C51 -57.2(5)
C48 C49 C50 Cr1 55.6(5)
C43 Cr1 C50 C49 109.9(4)
C45 Cr1 C50 C49 22.8(5)
C44 Cr1 C50 C49 -164.4(4)
C48 Cr1 C50 C49 -29.7(3)
C51 Cr1 C50 C49 -132.7(5)
C47 Cr1 C50 C49 -66.2(4)
C46 Cr1 C50 C49 -101.8(4)
C43 Cr1 C50 C51 -117.4(4)
C45 Cr1 C50 C51 155.5(4)
C44 Cr1 C50 C51 -31.7(4)
C48 Cr1 C50 C51 103.0(4)
C49 Cr1 C50 C51 132.7(5)
C47 Cr1 C50 C51 66.5(3)
C46 Cr1 C50 C51 30.9(3)
C49 C50 C51 C46 -0.1(7)
Cr1 C50 C51 C46 -57.4(4)
C49 C50 C51 Cr1 57.3(5)
O7 C46 C51 C50 -179.0(5)
C47 C46 C51 C50 3.4(7)
Cr1 C46 C51 C50 55.4(4)
O7 C46 C51 Cr1 125.6(5)
C47 C46 C51 Cr1 -52.0(5)
C43 Cr1 C51 C50 67.7(4)
C45 Cr1 C51 C50 -86.8(9)
C44 Cr1 C51 C50 156.6(4)
C48 Cr1 C51 C50 -64.2(4)
C49 Cr1 C51 C50 -28.3(4)
C47 Cr1 C51 C50 -101.0(4)
C46 Cr1 C51 C50 -128.6(5)
C43 Cr1 C51 C46 -163.6(3)
C45 Cr1 C51 C46 41.9(9)
C44 Cr1 C51 C46 -74.7(3)
C50 Cr1 C51 C46 128.6(5)
C48 Cr1 C51 C46 64.5(3)
C49 Cr1 C51 C46 100.4(4)
C47 Cr1 C51 C46 27.6(3)
Cr1 C43 O4 U1 -59(17)
O3 U1 O4 C43 94(4)
O2 U1 O4 C43 -146(4)
O1 U1 O4 C43 -18(4)
C47 C46 O7 C52 172.2(5)
C51 C46 O7 C52 -5.4(7)
Cr1 C46 O7 C52 86.3(6)
